data_4318523
loop_
_publ_author_name
'Magdalena M. Makowska-Grzyska'
'Peter C. Jeppson'
'Russell A. Allred'
'Atta M. Arif'
'Lisa M. Berreau'

_publ_section_title
;
 Modeling Substrate- and Inhibitor-Bound Forms of Liver Alcohol
 Dehydrogenase: Chemistry of Mononuclear Nitrogen/Sulfur-Ligated Zinc
 Alcohol, Formamide, and Sulfoxide Complexes
;
_journal_name_full 'Inorganic Chemistry'
_journal_page_first 4872
_journal_page_last 4887
_journal_paper_doi 10.1021/ic0255609
_journal_volume 41
_journal_year 2002
_chemical_formula_sum 'C13 H24 Cl2 N2 O9 S2 Zn'
_chemical_formula_weight 552.73
_chemical_name_systematic
;
 ?
;
_space_group_IT_number 14
_symmetry_cell_setting monoclinic
_symmetry_space_group_name_Hall '-P 2yn'
_symmetry_space_group_name_H-M 'P 1 21/n 1'
_atom_sites_solution_hydrogens geom
_atom_sites_solution_primary direct
_atom_sites_solution_secondary difmap
_audit_conform_dict_location ftp://ftp.iucr.org/cifdics/cif_core.dic
_audit_conform_dict_name cif_core.dic
_audit_conform_dict_version 2.1
_audit_creation_date 2000-09-20T16:08:29-00:00
_audit_creation_method 'WinGX routine CIF_UPDATE'
_cell_angle_alpha 90
_cell_angle_beta 101.6241(10)
_cell_angle_gamma 90
_cell_formula_units_Z 8
_cell_length_a 20.2104(6)
_cell_length_b 10.5822(2)
_cell_length_c 21.1025(6)
_cell_measurement_reflns_used 76939
_cell_measurement_temperature 200.0(10)
_cell_measurement_theta_max 30.03
_cell_measurement_theta_min 1.03
_cell_volume 4420.6(2)
_computing_cell_refinement DENZO-SMN
_computing_data_collection 'Nonius COLLECT'
_computing_data_reduction DENZO-SMN
_computing_molecular_graphics 'WinGX, Ortep3'
_computing_structure_refinement 'SHELXL-97 (Sheldrick, 1997)'
_computing_structure_solution SIR97
_diffrn_ambient_temperature 200.0(10)
_diffrn_measured_fraction_theta_full 0.958
_diffrn_measured_fraction_theta_max 0.958
_diffrn_measurement_device_type 'Nonius KappaCCD Diffractometer'
_diffrn_measurement_method 'Phi plus Omega scan'
_diffrn_radiation_monochromator graphite
_diffrn_radiation_type MoK\a
_diffrn_radiation_wavelength 0.7107
_diffrn_reflns_av_R_equivalents 0.0411
_diffrn_reflns_av_unetI/netI 0.0784
_diffrn_reflns_limit_h_max 28
_diffrn_reflns_limit_h_min -28
_diffrn_reflns_limit_k_max 11
_diffrn_reflns_limit_k_min -14
_diffrn_reflns_limit_l_max 29
_diffrn_reflns_limit_l_min -29
_diffrn_reflns_number 20417
_diffrn_reflns_theta_full 30.06
_diffrn_reflns_theta_max 30.06
_diffrn_reflns_theta_min 2.18
_diffrn_standards_decay_% <2.0'
_exptl_absorpt_coefficient_mu 1.588
_exptl_absorpt_correction_T_max 0.8703
_exptl_absorpt_correction_T_min 0.6064
_exptl_absorpt_correction_type multi-scan
_exptl_absorpt_process_details 'DENZO-SMN (Otwinowski & Minor 1997)'
_exptl_crystal_colour colorless
_exptl_crystal_density_diffrn 1.661
_exptl_crystal_density_method 'not measured'
_exptl_crystal_description prism
_exptl_crystal_F_000 2272
_exptl_crystal_size_max 0.35
_exptl_crystal_size_mid 0.33
_exptl_crystal_size_min 0.09
_refine_diff_density_max 0.621
_refine_diff_density_min -0.743
_refine_diff_density_rms 0.095
_refine_ls_extinction_method none
_refine_ls_goodness_of_fit_ref 1.028
_refine_ls_hydrogen_treatment mixed
_refine_ls_matrix_type full
_refine_ls_number_parameters 515
_refine_ls_number_reflns 12424
_refine_ls_number_restraints 2
_refine_ls_restrained_S_all 1.028
_refine_ls_R_factor_all 0.1001
_refine_ls_R_factor_gt 0.0522
_refine_ls_shift/su_max 0.001
_refine_ls_shift/su_mean 0
_refine_ls_structure_factor_coef Fsqd
_refine_ls_weighting_details 'calc w=1/[\s^2^(Fo^2^)+(0.0532P)^2^+2.0643P] where P=(Fo^2^+2Fc^2^)/3'
_refine_ls_weighting_scheme calc
_refine_ls_wR_factor_gt 0.1142
_refine_ls_wR_factor_ref 0.132
_reflns_number_gt 7841
_reflns_number_total 12424
_reflns_threshold_expression >2sigma(I)
_cod_data_source_file ic0255609_s2_1.cif
_cod_data_source_block shelxl
_cod_depositor_comments
;
The following automatic conversions were performed:

'_symmetry_cell_setting' tag value 'monclinic' was replaced with
'monoclinic' value.

'_exptl_absorpt_correction_type' value
'Multi-scan' changed to 'multi-scan' according to the built-in table
from CIF Core dictionary named 'cif_core.dic' version 2.4.1 from
2010-06-29.

Automatic conversion script
Id: cif_fix_values 1646 2011-03-28 12:23:43Z adriana 
;
_cod_original_sg_symbol_H-M 'P 21/n'
_cod_database_code 4318523

loop_
_symmetry_equiv_pos_as_xyz
'x, y, z'
'-x+1/2, y+1/2, -z+1/2'
'-x, -y, -z'
'x-1/2, -y-1/2, z-1/2'

loop_
_atom_site_label
_atom_site_type_symbol
_atom_site_fract_x
_atom_site_fract_y
_atom_site_fract_z
_atom_site_U_iso_or_equiv
_atom_site_adp_type
_atom_site_occupancy
_atom_site_symmetry_multiplicity
_atom_site_calc_flag
_atom_site_refinement_flags
_atom_site_disorder_assembly
_atom_site_disorder_group
Zn1 Zn 0.081398(18) 0.22481(3) 0.345338(17) 0.02731(10) Uani 1 1 d . . .
S1 S 0.12544(4) 0.37626(8) 0.27948(4) 0.03470(19) Uani 1 1 d . . .
S2 S 0.12151(5) 0.26358(8) 0.45858(4) 0.0369(2) Uani 1 1 d . . .
O1 O 0.14819(13) 0.0827(2) 0.33189(13) 0.0407(6) Uani 1 1 d D . .
H1A H 0.1866(13) 0.106(5) 0.347(2) 0.092(19) Uiso 1 1 d D . .
N1 N -0.00082(13) 0.1090(2) 0.33476(12) 0.0283(6) Uani 1 1 d . . .
N2 N 0.00218(14) 0.3639(2) 0.34813(13) 0.0307(6) Uani 1 1 d . . .
C1 C 0.00099(17) -0.0173(3) 0.34391(16) 0.0321(7) Uani 1 1 d . . .
H1 H 0.0433 -0.0571 0.3592 0.039 Uiso 1 1 calc R . .
C2 C -0.05662(18) -0.0900(3) 0.33177(17) 0.0378(8) Uani 1 1 d . . .
H2 H -0.0542 -0.1788 0.3386 0.045 Uiso 1 1 calc R . .
C3 C -0.11822(18) -0.0313(3) 0.30943(18) 0.0413(8) Uani 1 1 d . . .
H3 H -0.1586 -0.0797 0.2991 0.05 Uiso 1 1 calc R . .
C4 C -0.12012(17) 0.0978(3) 0.30244(17) 0.0389(8) Uani 1 1 d . . .
H4 H -0.1621 0.1398 0.2884 0.047 Uiso 1 1 calc R . .
C5 C -0.06077(16) 0.1665(3) 0.31594(15) 0.0308(7) Uani 1 1 d . . .
C6 C -0.05976(17) 0.3082(3) 0.30755(18) 0.0361(8) Uani 1 1 d . . .
H6A H -0.0612 0.3287 0.2615 0.043 Uiso 1 1 calc R . .
H6B H -0.1002 0.3455 0.32 0.043 Uiso 1 1 calc R . .
C7 C 0.01829(19) 0.4893(3) 0.32335(17) 0.0368(8) Uani 1 1 d . . .
H7A H 0.0485 0.5358 0.3584 0.044 Uiso 1 1 calc R . .
H7B H -0.0239 0.5387 0.3108 0.044 Uiso 1 1 calc R . .
C8 C 0.05222(18) 0.4782(3) 0.26531(16) 0.0376(8) Uani 1 1 d . . .
H8A H 0.066 0.5635 0.2537 0.045 Uiso 1 1 calc R . .
H8B H 0.019 0.4453 0.228 0.045 Uiso 1 1 calc R . .
C9 C 0.1842(2) 0.4687(4) 0.33736(19) 0.0474(9) Uani 1 1 d . . .
H9A H 0.1949 0.5471 0.3169 0.071 Uiso 1 1 calc R . .
H9B H 0.2257 0.42 0.3521 0.071 Uiso 1 1 calc R . .
H9C H 0.1638 0.4889 0.3745 0.071 Uiso 1 1 calc R . .
C10 C -0.00605(18) 0.3720(3) 0.41624(16) 0.0381(8) Uani 1 1 d . . .
H10A H -0.0289 0.2946 0.4271 0.046 Uiso 1 1 calc R . .
H10B H -0.0355 0.4448 0.4207 0.046 Uiso 1 1 calc R . .
C11 C 0.06043(19) 0.3871(3) 0.46393(17) 0.0401(8) Uani 1 1 d . . .
H11A H 0.0514 0.3879 0.5083 0.048 Uiso 1 1 calc R . .
H11B H 0.0804 0.4698 0.4564 0.048 Uiso 1 1 calc R . .
C12 C 0.0866(2) 0.1331(3) 0.49720(18) 0.0494(10) Uani 1 1 d . . .
H12A H 0.0922 0.15 0.5436 0.074 Uiso 1 1 calc R . .
H12B H 0.1103 0.0549 0.4907 0.074 Uiso 1 1 calc R . .
H12C H 0.0385 0.1241 0.4781 0.074 Uiso 1 1 calc R . .
C13 C 0.1422(2) -0.0014(4) 0.2770(2) 0.0591(12) Uani 1 1 d . . .
H13A H 0.0963 0.0036 0.2509 0.089 Uiso 1 1 calc R . .
H13B H 0.1515 -0.0883 0.2923 0.089 Uiso 1 1 calc R . .
H13C H 0.1747 0.0235 0.2505 0.089 Uiso 1 1 calc R . .
Zn1' Zn 0.344556(19) 0.72156(3) 0.509678(17) 0.02858(10) Uani 1 1 d . . .
S1' S 0.46396(5) 0.76293(10) 0.54386(5) 0.0465(2) Uani 1 1 d . . .
S2' S 0.30576(4) 0.51344(8) 0.48337(4) 0.03469(19) Uani 1 1 d . . .
O1' O 0.34277(14) 0.7813(2) 0.41580(12) 0.0421(6) Uani 1 1 d D . .
H1A' H 0.3791(17) 0.789(5) 0.403(3) 0.10(2) Uiso 1 1 d D . .
N1' N 0.29628(13) 0.8738(2) 0.53584(12) 0.0285(6) Uani 1 1 d . . .
N2' N 0.34728(13) 0.6705(2) 0.61153(12) 0.0265(5) Uani 1 1 d . . .
C1' C 0.29045(16) 0.9858(3) 0.50417(17) 0.0341(7) Uani 1 1 d . . .
H1' H 0.2983 0.989 0.4613 0.041 Uiso 1 1 calc R . .
C2' C 0.27361(19) 1.0944(3) 0.53215(18) 0.0422(9) Uani 1 1 d . . .
H2' H 0.2695 1.1719 0.5089 0.051 Uiso 1 1 calc R . .
C3' C 0.2627(2) 1.0902(3) 0.59425(19) 0.0456(9) Uani 1 1 d . . .
H3' H 0.2516 1.1651 0.6147 0.055 Uiso 1 1 calc R . .
C4' C 0.26775(17) 0.9776(3) 0.62641(17) 0.0362(8) Uani 1 1 d . . .
H4' H 0.2605 0.9734 0.6695 0.043 Uiso 1 1 calc R . .
C5' C 0.28356(15) 0.8691(3) 0.59557(15) 0.0293(7) Uani 1 1 d . . .
C6' C 0.28788(17) 0.7396(3) 0.62627(16) 0.0312(7) Uani 1 1 d . . .
H6'1 H 0.2925 0.7479 0.6737 0.037 Uiso 1 1 calc R . .
H6'2 H 0.246 0.6916 0.6092 0.037 Uiso 1 1 calc R . .
C7' C 0.41009(16) 0.7176(3) 0.65381(15) 0.0332(7) Uani 1 1 d . . .
H7'1 H 0.4165 0.6744 0.6962 0.04 Uiso 1 1 calc R . .
H7'2 H 0.4054 0.8093 0.6613 0.04 Uiso 1 1 calc R . .
C8' C 0.47175(18) 0.6955(3) 0.62439(17) 0.0412(8) Uani 1 1 d . . .
H8'1 H 0.4795 0.6034 0.622 0.049 Uiso 1 1 calc R . .
H8'2 H 0.5118 0.7327 0.6532 0.049 Uiso 1 1 calc R . .
C9' C 0.4625(2) 0.9309(4) 0.5614(2) 0.0626(11) Uani 1 1 d . . .
H9'1 H 0.4296 0.9473 0.5888 0.094 Uiso 1 1 calc R . .
H9'2 H 0.4498 0.9782 0.5209 0.094 Uiso 1 1 calc R . .
H9'3 H 0.5075 0.9579 0.5841 0.094 Uiso 1 1 calc R . .
C10' C 0.34085(18) 0.5323(3) 0.61861(16) 0.0349(7) Uani 1 1 d . . .
H10C H 0.3259 0.5144 0.6596 0.042 Uiso 1 1 calc R . .
H10D H 0.3857 0.4927 0.6213 0.042 Uiso 1 1 calc R . .
C11' C 0.29120(19) 0.4733(3) 0.56295(16) 0.0383(8) Uani 1 1 d . . .
H11C H 0.245 0.5003 0.5658 0.046 Uiso 1 1 calc R . .
H11D H 0.2933 0.3803 0.5679 0.046 Uiso 1 1 calc R . .
C12' C 0.38340(19) 0.4317(3) 0.47969(19) 0.0447(9) Uani 1 1 d . . .
H12D H 0.4187 0.4574 0.5164 0.067 Uiso 1 1 calc R . .
H12E H 0.3974 0.453 0.4392 0.067 Uiso 1 1 calc R . .
H12F H 0.3762 0.3403 0.4815 0.067 Uiso 1 1 calc R . .
C13' C 0.2871(2) 0.7723(5) 0.3620(2) 0.0651(12) Uani 1 1 d . . .
H13D H 0.2913 0.6947 0.3378 0.098 Uiso 1 1 calc R . .
H13E H 0.2873 0.8456 0.3337 0.098 Uiso 1 1 calc R . .
H13F H 0.2447 0.7705 0.3778 0.098 Uiso 1 1 calc R . .
Cl1 Cl 0.32335(5) 0.17964(10) 0.34211(5) 0.0476(2) Uani 1 1 d . . .
O2 O 0.27545(16) 0.1924(3) 0.38278(15) 0.0669(8) Uani 1 1 d . . .
O3 O 0.28839(19) 0.1344(7) 0.2824(2) 0.165(3) Uani 1 1 d . . .
O4 O 0.3518(2) 0.2984(4) 0.3350(2) 0.1109(13) Uani 1 1 d . . .
O5 O 0.3747(2) 0.0979(5) 0.3699(3) 0.146(2) Uani 1 1 d . . .
Cl2 Cl -0.17973(4) 0.60986(8) 0.31435(4) 0.03466(17) Uani 1 1 d . . .
O6 O -0.20656(18) 0.4858(3) 0.3080(2) 0.0822(10) Uani 1 1 d . . .
O7 O -0.14592(18) 0.6337(4) 0.37882(14) 0.0874(11) Uani 1 1 d . . .
O8 O -0.13396(13) 0.6254(3) 0.27161(13) 0.0517(6) Uani 1 1 d . . .
O9 O -0.23356(15) 0.6977(3) 0.29719(15) 0.0644(8) Uani 1 1 d . . .
Cl1' Cl 0.50017(4) 0.71329(8) 0.36386(4) 0.03682(17) Uani 1 1 d . . .
O2' O 0.46058(14) 0.8200(2) 0.37679(13) 0.0479(6) Uani 1 1 d . . .
O3' O 0.48351(14) 0.6061(2) 0.39873(13) 0.0525(6) Uani 1 1 d . . .
O4' O 0.48347(18) 0.6872(3) 0.29606(14) 0.0684(7) Uani 1 1 d . . .
O5' O 0.56967(15) 0.7440(3) 0.3832(2) 0.0771(10) Uani 1 1 d . . .
Cl2' Cl 0.12406(4) 0.75761(8) 0.47224(4) 0.03623(18) Uani 1 1 d . . .
O6' O 0.12500(16) 0.8164(3) 0.53334(14) 0.0653(7) Uani 1 1 d . . .
O7' O 0.17030(15) 0.6538(3) 0.48108(16) 0.0675(8) Uani 1 1 d . . .
O8' O 0.05734(13) 0.7121(3) 0.44612(14) 0.0542(7) Uani 1 1 d . . .
O9' O 0.14417(14) 0.8483(3) 0.43024(15) 0.0657(8) Uani 1 1 d . . .

loop_
_atom_site_aniso_label
_atom_site_aniso_U_11
_atom_site_aniso_U_22
_atom_site_aniso_U_33
_atom_site_aniso_U_23
_atom_site_aniso_U_13
_atom_site_aniso_U_12
Zn1 0.02490(18) 0.02883(19) 0.02708(19) -0.00170(15) 0.00254(14) -0.00034(15)
S1 0.0362(5) 0.0400(5) 0.0274(4) 0.0000(3) 0.0051(3) -0.0047(4)
S2 0.0406(5) 0.0399(5) 0.0271(4) -0.0018(3) -0.0006(4) 0.0008(4)
O1 0.0322(14) 0.0393(14) 0.0509(16) -0.0037(12) 0.0090(12) 0.0032(11)
N1 0.0262(13) 0.0326(14) 0.0244(13) -0.0016(11) 0.0013(10) -0.0009(11)
N2 0.0327(15) 0.0291(14) 0.0290(14) -0.0012(11) 0.0030(11) 0.0036(11)
C1 0.0327(18) 0.0324(18) 0.0305(17) -0.0016(13) 0.0047(14) -0.0019(14)
C2 0.040(2) 0.0360(18) 0.0361(19) -0.0024(15) 0.0058(16) -0.0070(15)
C3 0.035(2) 0.049(2) 0.040(2) -0.0099(17) 0.0066(16) -0.0138(16)
C4 0.0251(17) 0.051(2) 0.040(2) -0.0009(16) 0.0044(14) -0.0021(15)
C5 0.0283(16) 0.0377(18) 0.0258(16) -0.0009(13) 0.0041(13) 0.0004(14)
C6 0.0276(17) 0.0387(19) 0.0399(19) 0.0012(15) 0.0020(14) 0.0025(14)
C7 0.0402(19) 0.0283(17) 0.040(2) -0.0015(14) 0.0026(16) 0.0021(14)
C8 0.043(2) 0.0360(18) 0.0305(18) 0.0052(14) 0.0007(15) -0.0009(15)
C9 0.041(2) 0.051(2) 0.044(2) -0.0007(17) -0.0058(17) -0.0154(18)
C10 0.044(2) 0.0368(18) 0.0356(19) -0.0049(15) 0.0120(16) 0.0056(16)
C11 0.056(2) 0.0350(19) 0.0293(18) -0.0040(14) 0.0076(16) 0.0037(17)
C12 0.074(3) 0.041(2) 0.033(2) 0.0062(16) 0.0088(19) -0.001(2)
C13 0.057(3) 0.062(3) 0.061(3) -0.013(2) 0.019(2) 0.009(2)
Zn1' 0.0312(2) 0.0306(2) 0.02345(18) -0.00217(15) 0.00441(15) 0.00104(16)
S1' 0.0312(5) 0.0706(6) 0.0392(5) -0.0113(5) 0.0105(4) -0.0074(4)
S2' 0.0353(5) 0.0348(4) 0.0300(4) -0.0049(3) -0.0029(3) -0.0005(4)
O1' 0.0409(15) 0.0583(16) 0.0281(13) 0.0038(11) 0.0095(11) 0.0026(13)
N1' 0.0305(14) 0.0285(14) 0.0252(13) 0.0005(11) 0.0029(11) 0.0040(11)
N2' 0.0270(13) 0.0282(13) 0.0228(13) 0.0015(10) 0.0015(10) 0.0015(11)
C1' 0.029 0.0370(18) 0.0351(18) 0.0019(14) 0.0044(14) 0.0013(14)
C2' 0.050(2) 0.0318(18) 0.044(2) 0.0027(16) 0.0073(18) 0.0032(16)
C3' 0.054(2) 0.0360(19) 0.048(2) -0.0075(17) 0.0138(19) 0.0074(17)
C4' 0.0374(19) 0.0393(19) 0.0335(18) -0.0030(15) 0.0107(15) 0.0055(15)
C5' 0.0244(15) 0.0333(17) 0.0296(17) 0.0001(13) 0.0039(13) 0.0014(13)
C6' 0.0293(17) 0.0389(18) 0.0270(16) 0.0013(13) 0.0095(13) 0.0001(14)
C7' 0.0312(17) 0.0399(19) 0.0258(16) -0.0035(14) -0.0008(13) -0.0003(15)
C8' 0.0293(18) 0.049(2) 0.041(2) -0.0047(16) -0.0023(15) 0.0053(16)
C9' 0.052 0.061(3) 0.072(3) 0.007(2) 0.006(2) -0.020(2)
C10' 0.041(2) 0.0317(17) 0.0309(17) 0.0049(14) 0.0043(15) 0.0035(15)
C11' 0.044(2) 0.0336(18) 0.0369(19) -0.0006(15) 0.0060(16) -0.0061(15)
C12' 0.044(2) 0.046(2) 0.043(2) -0.0043(17) 0.0053(17) 0.0107(17)
C13' 0.051 0.105(4) 0.036(2) 0.011(2) 0.0024(19) -0.015(2)
Cl1 0.033 0.0631(6) 0.0452(5) -0.0096(4) 0.0040(4) -0.0034(4)
O2 0.059 0.096(2) 0.0492(18) -0.0033(16) 0.0178(14) -0.0011(17)
O3 0.05 0.314(7) 0.126(4) -0.138(5) 0.008(2) -0.034(3)
O4 0.111 0.117(3) 0.108(3) 0.032(3) 0.030(3) -0.038(3)
O5 0.063 0.132(4) 0.241(6) 0.053(4) 0.028(3) 0.045(2)
Cl2 0.029 0.0390(4) 0.0343(4) 0.0017(3) 0.0030(3) -0.0010(3)
O6 0.086 0.0385(16) 0.139(3) -0.0051(18) 0.062(2) -0.0155(16)
O7 0.076 0.147(3) 0.0302(15) -0.0011(19) -0.0104(15) -0.012(2)
O8 0.038 0.0752(18) 0.0439(15) 0.0157(14) 0.0139(12) -0.0016(13)
O9 0.051 0.0707(19) 0.065(2) -0.0103(15) -0.0024(15) 0.0215(15)
Cl1' 0.036 0.0397(4) 0.0346(4) 0.0040(4) 0.0066(3) 0.0053(4)
O2' 0.052 0.0368(13) 0.0594(17) 0.0014(12) 0.0212(13) 0.0089(12)
O3' 0.059 0.0445(14) 0.0542(17) 0.0133(13) 0.0108(14) 0.0035(13)
O4' 0.102 0.0727(19) 0.0341(15) -0.0072(14) 0.0221(15) 0.0019(18)
O5' 0.036 0.0719(19) 0.118(3) 0.0173(19) 0.0020(18) -0.0014(15)
Cl2' 0.031 0.0354(4) 0.0402(4) 0.0012(3) 0.0027(3) 0.0015(3)
O6' 0.067 0.0739(19) 0.0544(18) -0.0249(16) 0.0103(15) -0.0131(16)
O7' 0.057 0.0484(16) 0.090(2) 0.0006(16) -0.0024(17) 0.0205(14)
O8' 0.038 0.0624(17) 0.0571(17) -0.0071(14) -0.0039(13) -0.0094(13)
O9' 0.048 0.0794(19) 0.069(2) 0.0343(17) 0.0100(15) -0.0005(15)

loop_
_atom_type_symbol
_atom_type_description
_atom_type_scat_dispersion_real
_atom_type_scat_dispersion_imag
_atom_type_scat_source
C C 0.0033 0.0016 'International Tables Vol C Tables 4.2.6.8 and 6.1.1.4'
H H 0 0 'International Tables Vol C Tables 4.2.6.8 and 6.1.1.4'
N N 0.0061 0.0033 'International Tables Vol C Tables 4.2.6.8 and 6.1.1.4'
O O 0.0106 0.006 'International Tables Vol C Tables 4.2.6.8 and 6.1.1.4'
S S 0.1246 0.1234 'International Tables Vol C Tables 4.2.6.8 and 6.1.1.4'
Cl Cl 0.1484 0.1585 'International Tables Vol C Tables 4.2.6.8 and 6.1.1.4'
Zn Zn 0.2839 1.4301 'International Tables Vol C Tables 4.2.6.8 and 6.1.1.4'

loop_
_geom_angle_atom_site_label_1
_geom_angle_atom_site_label_2
_geom_angle_atom_site_label_3
_geom_angle
_geom_angle_site_symmetry_1
_geom_angle_site_symmetry_3
_geom_angle_publ_flag
N1 Zn1 O1 95.04(10) . . ?
N1 Zn1 N2 79.76(10) . . ?
O1 Zn1 N2 172.36(10) . . ?
N1 Zn1 S2 108.42(8) . . ?
O1 Zn1 S2 99.28(8) . . ?
N2 Zn1 S2 87.73(7) . . ?
N1 Zn1 S1 136.44(7) . . ?
O1 Zn1 S1 94.41(8) . . ?
N2 Zn1 S1 85.71(7) . . ?
S2 Zn1 S1 111.79(3) . . ?
C8 S1 C9 101.14(18) . . ?
C8 S1 Zn1 96.17(12) . . ?
C9 S1 Zn1 103.82(13) . . ?
C12 S2 C11 100.88(18) . . ?
C12 S2 Zn1 103.48(13) . . ?
C11 S2 Zn1 95.02(11) . . ?
C13 O1 Zn1 127.1(2) . . ?
C13 O1 H1A 114(4) . . ?
Zn1 O1 H1A 109(4) . . ?
C5 N1 C1 119.2(3) . . ?
C5 N1 Zn1 115.3(2) . . ?
C1 N1 Zn1 125.5(2) . . ?
C10 N2 C7 111.4(2) . . ?
C10 N2 C6 109.6(3) . . ?
C7 N2 C6 111.7(3) . . ?
C10 N2 Zn1 106.95(19) . . ?
C7 N2 Zn1 112.2(2) . . ?
C6 N2 Zn1 104.72(18) . . ?
N1 C1 C2 122.0(3) . . ?
N1 C1 H1 119 . . ?
C2 C1 H1 119 . . ?
C1 C2 C3 118.7(3) . . ?
C1 C2 H2 120.6 . . ?
C3 C2 H2 120.6 . . ?
C4 C3 C2 119.1(3) . . ?
C4 C3 H3 120.5 . . ?
C2 C3 H3 120.5 . . ?
C3 C4 C5 119.8(3) . . ?
C3 C4 H4 120.1 . . ?
C5 C4 H4 120.1 . . ?
N1 C5 C4 121.1(3) . . ?
N1 C5 C6 116.8(3) . . ?
C4 C5 C6 122.0(3) . . ?
N2 C6 C5 110.8(3) . . ?
N2 C6 H6A 109.5 . . ?
C5 C6 H6A 109.5 . . ?
N2 C6 H6B 109.5 . . ?
C5 C6 H6B 109.5 . . ?
H6A C6 H6B 108.1 . . ?
N2 C7 C8 112.3(3) . . ?
N2 C7 H7A 109.1 . . ?
C8 C7 H7A 109.1 . . ?
N2 C7 H7B 109.1 . . ?
C8 C7 H7B 109.1 . . ?
H7A C7 H7B 107.9 . . ?
C7 C8 S1 113.5(2) . . ?
C7 C8 H8A 108.9 . . ?
S1 C8 H8A 108.9 . . ?
C7 C8 H8B 108.9 . . ?
S1 C8 H8B 108.9 . . ?
H8A C8 H8B 107.7 . . ?
S1 C9 H9A 109.5 . . ?
S1 C9 H9B 109.5 . . ?
H9A C9 H9B 109.5 . . ?
S1 C9 H9C 109.5 . . ?
H9A C9 H9C 109.5 . . ?
H9B C9 H9C 109.5 . . ?
N2 C10 C11 113.1(3) . . ?
N2 C10 H10A 109 . . ?
C11 C10 H10A 109 . . ?
N2 C10 H10B 109 . . ?
C11 C10 H10B 109 . . ?
H10A C10 H10B 107.8 . . ?
C10 C11 S2 113.9(2) . . ?
C10 C11 H11A 108.8 . . ?
S2 C11 H11A 108.8 . . ?
C10 C11 H11B 108.8 . . ?
S2 C11 H11B 108.8 . . ?
H11A C11 H11B 107.7 . . ?
S2 C12 H12A 109.5 . . ?
S2 C12 H12B 109.5 . . ?
H12A C12 H12B 109.5 . . ?
S2 C12 H12C 109.5 . . ?
H12A C12 H12C 109.5 . . ?
H12B C12 H12C 109.5 . . ?
O1 C13 H13A 109.5 . . ?
O1 C13 H13B 109.5 . . ?
H13A C13 H13B 109.5 . . ?
O1 C13 H13C 109.5 . . ?
H13A C13 H13C 109.5 . . ?
H13B C13 H13C 109.5 . . ?
N1' Zn1' O1' 95.84(10) . . ?
N1' Zn1' N2' 81.23(10) . . ?
O1' Zn1' N2' 176.41(10) . . ?
N1' Zn1' S2' 130.69(8) . . ?
O1' Zn1' S2' 96.80(8) . . ?
N2' Zn1' S2' 86.70(7) . . ?
N1' Zn1' S1' 106.43(8) . . ?
O1' Zn1' S1' 93.10(8) . . ?
N2' Zn1' S1' 85.77(7) . . ?
S2' Zn1' S1' 120.18(4) . . ?
C9' S1' C8' 101.2(2) . . ?
C9' S1' Zn1' 100.50(15) . . ?
C8' S1' Zn1' 95.80(12) . . ?
C12' S2' C11' 103.42(18) . . ?
C12' S2' Zn1' 101.90(13) . . ?
C11' S2' Zn1' 96.24(11) . . ?
C13' O1' Zn1' 126.7(2) . . ?
C13' O1' H1A' 111(4) . . ?
Zn1' O1' H1A' 119(4) . . ?
C5' N1' C1' 118.9(3) . . ?
C5' N1' Zn1' 115.1(2) . . ?
C1' N1' Zn1' 124.3(2) . . ?
C10' N2' C7' 110.7(2) . . ?
C10' N2' C6' 111.9(3) . . ?
C7' N2' C6' 109.7(2) . . ?
C10' N2' Zn1' 110.82(19) . . ?
C7' N2' Zn1' 110.72(19) . . ?
C6' N2' Zn1' 102.70(17) . . ?
N1' C1' C2' 121.8(3) . . ?
N1' C1' H1' 119.1 . . ?
C2' C1' H1' 119.1 . . ?
C1' C2' C3' 119.2(3) . . ?
C1' C2' H2' 120.4 . . ?
C3' C2' H2' 120.4 . . ?
C4' C3' C2' 119.5(3) . . ?
C4' C3' H3' 120.3 . . ?
C2' C3' H3' 120.3 . . ?
C3' C4' C5' 119.4(3) . . ?
C3' C4' H4' 120.3 . . ?
C5' C4' H4' 120.3 . . ?
N1' C5' C4' 121.1(3) . . ?
N1' C5' C6' 115.6(3) . . ?
C4' C5' C6' 123.2(3) . . ?
N2' C6' C5' 109.6(2) . . ?
N2' C6' H6'1 109.8 . . ?
C5' C6' H6'1 109.8 . . ?
N2' C6' H6'2 109.8 . . ?
C5' C6' H6'2 109.8 . . ?
H6'1 C6' H6'2 108.2 . . ?
N2' C7' C8' 112.1(3) . . ?
N2' C7' H7'1 109.2 . . ?
C8' C7' H7'1 109.2 . . ?
N2' C7' H7'2 109.2 . . ?
C8' C7' H7'2 109.2 . . ?
H7'1 C7' H7'2 107.9 . . ?
C7' C8' S1' 113.4(2) . . ?
C7' C8' H8'1 108.9 . . ?
S1' C8' H8'1 108.9 . . ?
C7' C8' H8'2 108.9 . . ?
S1' C8' H8'2 108.9 . . ?
H8'1 C8' H8'2 107.7 . . ?
S1' C9' H9'1 109.5 . . ?
S1' C9' H9'2 109.5 . . ?
H9'1 C9' H9'2 109.5 . . ?
S1' C9' H9'3 109.5 . . ?
H9'1 C9' H9'3 109.5 . . ?
H9'2 C9' H9'3 109.5 . . ?
N2' C10' C11' 112.7(3) . . ?
N2' C10' H10C 109 . . ?
C11' C10' H10C 109 . . ?
N2' C10' H10D 109 . . ?
C11' C10' H10D 109 . . ?
H10C C10' H10D 107.8 . . ?
C10' C11' S2' 114.5(2) . . ?
C10' C11' H11C 108.6 . . ?
S2' C11' H11C 108.6 . . ?
C10' C11' H11D 108.6 . . ?
S2' C11' H11D 108.6 . . ?
H11C C11' H11D 107.6 . . ?
S2' C12' H12D 109.5 . . ?
S2' C12' H12E 109.5 . . ?
H12D C12' H12E 109.5 . . ?
S2' C12' H12F 109.5 . . ?
H12D C12' H12F 109.5 . . ?
H12E C12' H12F 109.5 . . ?
O1' C13' H13D 109.5 . . ?
O1' C13' H13E 109.5 . . ?
H13D C13' H13E 109.5 . . ?
O1' C13' H13F 109.5 . . ?
H13D C13' H13F 109.5 . . ?
H13E C13' H13F 109.5 . . ?
O5 Cl1 O3 111.5(4) . . ?
O5 Cl1 O4 108.5(3) . . ?
O3 Cl1 O4 110.7(4) . . ?
O5 Cl1 O2 110.2(3) . . ?
O3 Cl1 O2 107.1(2) . . ?
O4 Cl1 O2 108.8(2) . . ?
O6 Cl2 O7 110.9(2) . . ?
O6 Cl2 O9 108.9(2) . . ?
O7 Cl2 O9 109.0(2) . . ?
O6 Cl2 O8 109.41(19) . . ?
O7 Cl2 O8 109.77(19) . . ?
O9 Cl2 O8 108.91(18) . . ?
O5' Cl1' O3' 110.85(19) . . ?
O5' Cl1' O4' 110.6(2) . . ?
O3' Cl1' O4' 109.25(18) . . ?
O5' Cl1' O2' 108.77(19) . . ?
O3' Cl1' O2' 109.09(16) . . ?
O4' Cl1' O2' 108.21(18) . . ?
O9' Cl2' O6' 108.4(2) . . ?
O9' Cl2' O7' 109.80(19) . . ?
O6' Cl2' O7' 109.1(2) . . ?
O9' Cl2' O8' 110.65(18) . . ?
O6' Cl2' O8' 109.51(18) . . ?
O7' Cl2' O8' 109.37(18) . . ?

loop_
_geom_bond_atom_site_label_1
_geom_bond_atom_site_label_2
_geom_bond_distance
_geom_bond_site_symmetry_2
_geom_bond_publ_flag
Zn1 N1 2.040(3) . ?
Zn1 O1 2.078(2) . ?
Zn1 N2 2.184(3) . ?
Zn1 S2 2.3990(9) . ?
Zn1 S1 2.4063(9) . ?
S1 C8 1.807(4) . ?
S1 C9 1.809(4) . ?
S2 C12 1.816(4) . ?
S2 C11 1.817(4) . ?
O1 C13 1.448(5) . ?
O1 H1A 0.813(19) . ?
N1 C5 1.342(4) . ?
N1 C1 1.350(4) . ?
N2 C10 1.482(4) . ?
N2 C7 1.486(4) . ?
N2 C6 1.488(4) . ?
C1 C2 1.376(5) . ?
C1 H1 0.95 . ?
C2 C3 1.386(5) . ?
C2 H2 0.95 . ?
C3 C4 1.374(5) . ?
C3 H3 0.95 . ?
C4 C5 1.382(4) . ?
C4 H4 0.95 . ?
C5 C6 1.511(5) . ?
C6 H6A 0.99 . ?
C6 H6B 0.99 . ?
C7 C8 1.524(5) . ?
C7 H7A 0.99 . ?
C7 H7B 0.99 . ?
C8 H8A 0.99 . ?
C8 H8B 0.99 . ?
C9 H9A 0.98 . ?
C9 H9B 0.98 . ?
C9 H9C 0.98 . ?
C10 C11 1.516(5) . ?
C10 H10A 0.99 . ?
C10 H10B 0.99 . ?
C11 H11A 0.99 . ?
C11 H11B 0.99 . ?
C12 H12A 0.98 . ?
C12 H12B 0.98 . ?
C12 H12C 0.98 . ?
C13 H13A 0.98 . ?
C13 H13B 0.98 . ?
C13 H13C 0.98 . ?
Zn1' N1' 2.017(2) . ?
Zn1' O1' 2.073(2) . ?
Zn1' N2' 2.206(2) . ?
Zn1' S2' 2.3660(9) . ?
Zn1' S1' 2.4154(10) . ?
S1' C9' 1.817(4) . ?
S1' C8' 1.820(4) . ?
S2' C12' 1.807(4) . ?
S2' C11' 1.813(4) . ?
O1' C13' 1.430(5) . ?
O1' H1A' 0.832(19) . ?
N1' C5' 1.337(4) . ?
N1' C1' 1.354(4) . ?
N2' C10' 1.478(4) . ?
N2' C7' 1.483(4) . ?
N2' C6' 1.491(4) . ?
C1' C2' 1.366(5) . ?
C1' H1' 0.95 . ?
C2' C3' 1.373(5) . ?
C2' H2' 0.95 . ?
C3' C4' 1.366(5) . ?
C3' H3' 0.95 . ?
C4' C5' 1.388(4) . ?
C4' H4' 0.95 . ?
C5' C6' 1.511(4) . ?
C6' H6'1 0.99 . ?
C6' H6'2 0.99 . ?
C7' C8' 1.518(5) . ?
C7' H7'1 0.99 . ?
C7' H7'2 0.99 . ?
C8' H8'1 0.99 . ?
C8' H8'2 0.99 . ?
C9' H9'1 0.98 . ?
C9' H9'2 0.98 . ?
C9' H9'3 0.98 . ?
C10' C11' 1.517(5) . ?
C10' H10C 0.99 . ?
C10' H10D 0.99 . ?
C11' H11C 0.99 . ?
C11' H11D 0.99 . ?
C12' H12D 0.98 . ?
C12' H12E 0.98 . ?
C12' H12F 0.98 . ?
C13' H13D 0.98 . ?
C13' H13E 0.98 . ?
C13' H13F 0.98 . ?
Cl1 O5 1.387(4) . ?
Cl1 O3 1.400(4) . ?
Cl1 O4 1.402(4) . ?
Cl1 O2 1.424(3) . ?
Cl2 O6 1.416(3) . ?
Cl2 O7 1.416(3) . ?
Cl2 O9 1.421(3) . ?
Cl2 O8 1.426(3) . ?
Cl1' O5' 1.419(3) . ?
Cl1' O3' 1.429(3) . ?
Cl1' O4' 1.429(3) . ?
Cl1' O2' 1.441(2) . ?
Cl2' O9' 1.420(3) . ?
Cl2' O6' 1.428(3) . ?
Cl2' O7' 1.430(3) . ?
Cl2' O8' 1.433(3) . ?

loop_
_geom_hbond_atom_site_label_D
_geom_hbond_atom_site_label_H
_geom_hbond_atom_site_label_A
_geom_hbond_distance_DH
_geom_hbond_distance_HA
_geom_hbond_distance_DA
_geom_hbond_angle_DHA
_geom_hbond_site_symmetry_A
O1 H1A O2 0.813(19) 2.02(2) 2.829(4) 170(5) .
O1' H1A' O2' 0.832(19) 1.87(2) 2.703(4) 175(6) .

loop_
_geom_torsion_atom_site_label_1
_geom_torsion_atom_site_label_2
_geom_torsion_atom_site_label_3
_geom_torsion_atom_site_label_4
_geom_torsion
_geom_torsion_site_symmetry_1
_geom_torsion_site_symmetry_2
_geom_torsion_site_symmetry_3
_geom_torsion_site_symmetry_4
_geom_torsion_publ_flag
N1 Zn1 S1 C8 58.39(16) . . . . ?
O1 Zn1 S1 C8 160.45(14) . . . . ?
N2 Zn1 S1 C8 -11.89(13) . . . . ?
S2 Zn1 S1 C8 -97.72(12) . . . . ?
N1 Zn1 S1 C9 161.50(17) . . . . ?
O1 Zn1 S1 C9 -96.44(16) . . . . ?
N2 Zn1 S1 C9 91.22(16) . . . . ?
S2 Zn1 S1 C9 5.39(15) . . . . ?
N1 Zn1 S2 C12 20.82(16) . . . . ?
O1 Zn1 S2 C12 -77.70(16) . . . . ?
N2 Zn1 S2 C12 99.25(16) . . . . ?
S1 Zn1 S2 C12 -176.28(14) . . . . ?
N1 Zn1 S2 C11 -81.64(15) . . . . ?
O1 Zn1 S2 C11 179.84(14) . . . . ?
N2 Zn1 S2 C11 -3.22(14) . . . . ?
S1 Zn1 S2 C11 81.25(13) . . . . ?
N1 Zn1 O1 C13 56.0(3) . . . . ?
N2 Zn1 O1 C13 9.2(9) . . . . ?
S2 Zn1 O1 C13 165.6(3) . . . . ?
S1 Zn1 O1 C13 -81.5(3) . . . . ?
O1 Zn1 N1 C5 -155.9(2) . . . . ?
N2 Zn1 N1 C5 18.4(2) . . . . ?
S2 Zn1 N1 C5 102.5(2) . . . . ?
S1 Zn1 N1 C5 -54.1(3) . . . . ?
O1 Zn1 N1 C1 22.8(3) . . . . ?
N2 Zn1 N1 C1 -162.9(3) . . . . ?
S2 Zn1 N1 C1 -78.8(3) . . . . ?
S1 Zn1 N1 C1 124.6(2) . . . . ?
N1 Zn1 N2 C10 86.6(2) . . . . ?
O1 Zn1 N2 C10 134.2(7) . . . . ?
S2 Zn1 N2 C10 -22.54(19) . . . . ?
S1 Zn1 N2 C10 -134.6(2) . . . . ?
N1 Zn1 N2 C7 -150.9(2) . . . . ?
O1 Zn1 N2 C7 -103.4(8) . . . . ?
S2 Zn1 N2 C7 99.9(2) . . . . ?
S1 Zn1 N2 C7 -12.2(2) . . . . ?
N1 Zn1 N2 C6 -29.6(2) . . . . ?
O1 Zn1 N2 C6 17.9(9) . . . . ?
S2 Zn1 N2 C6 -138.80(19) . . . . ?
S1 Zn1 N2 C6 109.14(19) . . . . ?
C5 N1 C1 C2 2.9(5) . . . . ?
Zn1 N1 C1 C2 -175.7(2) . . . . ?
N1 C1 C2 C3 0.1(5) . . . . ?
C1 C2 C3 C4 -2.4(5) . . . . ?
C2 C3 C4 C5 1.8(5) . . . . ?
C1 N1 C5 C4 -3.6(5) . . . . ?
Zn1 N1 C5 C4 175.2(2) . . . . ?
C1 N1 C5 C6 179.0(3) . . . . ?
Zn1 N1 C5 C6 -2.2(4) . . . . ?
C3 C4 C5 N1 1.2(5) . . . . ?
C3 C4 C5 C6 178.5(3) . . . . ?
C10 N2 C6 C5 -78.1(3) . . . . ?
C7 N2 C6 C5 158.0(3) . . . . ?
Zn1 N2 C6 C5 36.3(3) . . . . ?
N1 C5 C6 N2 -25.0(4) . . . . ?
C4 C5 C6 N2 157.6(3) . . . . ?
C10 N2 C7 C8 158.6(3) . . . . ?
C6 N2 C7 C8 -78.6(4) . . . . ?
Zn1 N2 C7 C8 38.7(3) . . . . ?
N2 C7 C8 S1 -52.8(4) . . . . ?
C9 S1 C8 C7 -69.1(3) . . . . ?
Zn1 S1 C8 C7 36.3(2) . . . . ?
C7 N2 C10 C11 -74.4(3) . . . . ?
C6 N2 C10 C11 161.6(3) . . . . ?
Zn1 N2 C10 C11 48.6(3) . . . . ?
N2 C10 C11 S2 -55.9(4) . . . . ?
C12 S2 C11 C10 -75.1(3) . . . . ?
Zn1 S2 C11 C10 29.7(3) . . . . ?
N1' Zn1' S1' C9' -13.53(18) . . . . ?
O1' Zn1' S1' C9' 83.50(18) . . . . ?
N2' Zn1' S1' C9' -93.09(17) . . . . ?
S2' Zn1' S1' C9' -176.79(16) . . . . ?
N1' Zn1' S1' C8' 89.07(14) . . . . ?
O1' Zn1' S1' C8' -173.91(14) . . . . ?
N2' Zn1' S1' C8' 9.50(14) . . . . ?
S2' Zn1' S1' C8' -74.20(12) . . . . ?
N1' Zn1' S2' C12' -170.46(16) . . . . ?
O1' Zn1' S2' C12' 85.79(15) . . . . ?
N2' Zn1' S2' C12' -94.99(15) . . . . ?
S1' Zn1' S2' C12' -11.82(14) . . . . ?
N1' Zn1' S2' C11' -65.30(16) . . . . ?
O1' Zn1' S2' C11' -169.05(14) . . . . ?
N2' Zn1' S2' C11' 10.18(14) . . . . ?
S1' Zn1' S2' C11' 93.34(13) . . . . ?
N1' Zn1' O1' C13' -80.1(3) . . . . ?
N2' Zn1' O1' C13' -115.4(16) . . . . ?
S2' Zn1' O1' C13' 52.1(3) . . . . ?
S1' Zn1' O1' C13' 173.0(3) . . . . ?
O1' Zn1' N1' C5' 176.6(2) . . . . ?
N2' Zn1' N1' C5' -5.5(2) . . . . ?
S2' Zn1' N1' C5' 72.4(2) . . . . ?
S1' Zn1' N1' C5' -88.4(2) . . . . ?
O1' Zn1' N1' C1' -18.7(3) . . . . ?
N2' Zn1' N1' C1' 159.2(3) . . . . ?
S2' Zn1' N1' C1' -122.9(2) . . . . ?
S1' Zn1' N1' C1' 76.3(3) . . . . ?
N1' Zn1' N2' C10' 145.3(2) . . . . ?
O1' Zn1' N2' C10' -18E1(10) . . . . ?
S2' Zn1' N2' C10' 13.2(2) . . . . ?
S1' Zn1' N2' C10' -107.4(2) . . . . ?
N1' Zn1' N2' C7' -91.4(2) . . . . ?
O1' Zn1' N2' C7' -55.8(17) . . . . ?
S2' Zn1' N2' C7' 136.54(19) . . . . ?
S1' Zn1' N2' C7' 15.93(19) . . . . ?
N1' Zn1' N2' C6' 25.60(19) . . . . ?
O1' Zn1' N2' C6' 61.2(17) . . . . ?
S2' Zn1' N2' C6' -106.43(18) . . . . ?
S1' Zn1' N2' C6' 132.96(18) . . . . ?
C5' N1' C1' C2' 1.7(5) . . . . ?
Zn1' N1' C1' C2' -162.5(3) . . . . ?
N1' C1' C2' C3' 0.4(5) . . . . ?
C1' C2' C3' C4' -1.0(6) . . . . ?
C2' C3' C4' C5' -0.3(6) . . . . ?
C1' N1' C5' C4' -3.1(5) . . . . ?
Zn1' N1' C5' C4' 162.5(3) . . . . ?
C1' N1' C5' C6' 177.1(3) . . . . ?
Zn1' N1' C5' C6' -17.3(3) . . . . ?
C3' C4' C5' N1' 2.5(5) . . . . ?
C3' C4' C5' C6' -177.8(3) . . . . ?
C10' N2' C6' C5' -159.2(3) . . . . ?
C7' N2' C6' C5' 77.5(3) . . . . ?
Zn1' N2' C6' C5' -40.2(3) . . . . ?
N1' C5' C6' N2' 41.2(4) . . . . ?
C4' C5' C6' N2' -138.6(3) . . . . ?
C10' N2' C7' C8' 80.2(3) . . . . ?
C6' N2' C7' C8' -155.8(3) . . . . ?
Zn1' N2' C7' C8' -43.2(3) . . . . ?
N2' C7' C8' S1' 55.5(3) . . . . ?
C9' S1' C8' C7' 66.4(3) . . . . ?
Zn1' S1' C8' C7' -35.5(3) . . . . ?
C7' N2' C10' C11' -161.9(3) . . . . ?
C6' N2' C10' C11' 75.4(3) . . . . ?
Zn1' N2' C10' C11' -38.6(3) . . . . ?
N2' C10' C11' S2' 51.7(4) . . . . ?
C12' S2' C11' C10' 69.4(3) . . . . ?
Zn1' S2' C11' C10' -34.4(3) . . . . ?
